data_7157057
loop_
_publ_author_name
'Chen, Heng-Ye'
'Liu, Ting-Kai'
'Yang, Jian'
'Yang, Xiao-Long'

_publ_section_title
;
 Emerones A-C: three novel merosesquiterpenoids with unprecedented
 skeletons from Emericella sp. XL029.
;
_journal_issue 36
_journal_name_full 'Organic &amp; biomolecular chemistry'
_journal_page_first 8450
_journal_page_last 8455
_journal_paper_doi 10.1039/c9ob01788g
_journal_volume 17
_journal_year 2019
_chemical_compound_source 'Emericella sp. XL029'
_chemical_formula_moiety '0.44(C22 H28 O8), 0.44(H2 O)'
_chemical_formula_sum 'C22 H32 O8'
_chemical_formula_weight 424.47
_chemical_melting_point 520.2(8)
_chemical_name_systematic 'Emerone A'
_space_group_crystal_system orthorhombic
_space_group_IT_number 19
_space_group_name_Hall 'P 2ac 2ab'
_space_group_name_H-M_alt 'P 21 21 21'
_symmetry_space_group_name_Hall 'P 2ac 2ab'
_symmetry_space_group_name_H-M 'P 21 21 21'
_atom_sites_solution_hydrogens mixed
_audit_block_doi 10.5517/ccdc.csd.cc207w49
_audit_creation_date 2018-07-16
_audit_creation_method
;
Olex2 1.2
(compiled 2018.05.29 svn.r3508 for OlexSys, GUI svn.r5506)
;
_audit_update_record
;
2019-08-30 deposited with the CCDC.    2019-09-02 downloaded from the CCDC.
;
_cell_angle_alpha 90
_cell_angle_beta 90
_cell_angle_gamma 90
_cell_formula_units_Z 9
_cell_length_a 11.34869(14)
_cell_length_b 12.79403(16)
_cell_length_c 14.62274(18)
_cell_measurement_temperature 293(2)
_cell_volume 2123.16(5)
_computing_molecular_graphics 'Olex2 (Dolomanov et al., 2009)'
_computing_publication_material 'Olex2 (Dolomanov et al., 2009)'
_computing_structure_refinement 'SHELXL-2018/3 (Sheldrick, 2018)'
_diffrn_ambient_temperature 293(2)
_diffrn_measured_fraction_theta_full 1.000
_diffrn_measured_fraction_theta_max 0.994
_diffrn_radiation_type CuK\a
_diffrn_radiation_wavelength 1.54184
_diffrn_reflns_av_R_equivalents 0.0306
_diffrn_reflns_av_unetI/netI 0.0244
_diffrn_reflns_Laue_measured_fraction_full 1.000
_diffrn_reflns_Laue_measured_fraction_max 0.994
_diffrn_reflns_limit_h_max 14
_diffrn_reflns_limit_h_min -12
_diffrn_reflns_limit_k_max 15
_diffrn_reflns_limit_k_min -14
_diffrn_reflns_limit_l_max 18
_diffrn_reflns_limit_l_min -15
_diffrn_reflns_number 14842
_diffrn_reflns_point_group_measured_fraction_full 1.000
_diffrn_reflns_point_group_measured_fraction_max 0.984
_diffrn_reflns_theta_full 67.684
_diffrn_reflns_theta_max 74.161
_diffrn_reflns_theta_min 4.592
_exptl_absorpt_coefficient_mu 1.878
_exptl_crystal_colour 'Pale Yellow'
_exptl_crystal_density_diffrn 2.988
_exptl_crystal_F_000 2052
_exptl_crystal_recrystallization_method 'Vapour deposition'
_exptl_crystal_size_max 10.000
_exptl_crystal_size_mid 8.000
_exptl_crystal_size_min 5.500
_refine_diff_density_max 0.409
_refine_diff_density_min -0.593
_refine_diff_density_rms 0.187
_refine_ls_abs_structure_details
;
 Flack x determined using 1770 quotients [(I+)-(I-)]/[(I+)+(I-)]
 (Parsons, Flack and Wagner, Acta Cryst. B69 (2013) 249-259).
;
_refine_ls_abs_structure_Flack 0.01(6)
_refine_ls_extinction_method none
_refine_ls_goodness_of_fit_ref 1.161
_refine_ls_hydrogen_treatment mixed
_refine_ls_matrix_type full
_refine_ls_number_parameters 299
_refine_ls_number_reflns 4247
_refine_ls_number_restraints 0
_refine_ls_restrained_S_all 1.161
_refine_ls_R_factor_all 0.0496
_refine_ls_R_factor_gt 0.0491
_refine_ls_shift/su_max 0.001
_refine_ls_shift/su_mean 0.000
_refine_ls_structure_factor_coef Fsqd
_refine_ls_weighting_details 'w=1/[\s^2^(Fo^2^)+(0.0825P)^2^+0.1231P] where P=(Fo^2^+2Fc^2^)/3'
_refine_ls_weighting_scheme calc
_refine_ls_wR_factor_gt 0.1157
_refine_ls_wR_factor_ref 0.1163
_reflns_Friedel_coverage 0.744
_reflns_Friedel_fraction_full 1.000
_reflns_Friedel_fraction_max 0.972
_reflns_number_gt 4187
_reflns_number_total 4247
_reflns_threshold_expression 'I > 2\s(I)'
_cod_data_source_file c9ob01788g2.cif
_cod_data_source_block 180712e-2
_cod_depositor_comments
;
The following automatic conversions were performed:

'_chemical_melting_point' value '519.45-521.05' was changed to
'520.2(8)' - the average value was taken and precision was estimated.

Automatic conversion script
Id: cif_fix_values 4973 2017-02-22 13:04:09Z antanas 

 Adding full bibliography for 7157057--7157058.cif.
;
_cod_database_code 7157057
_shelx_shelxl_version_number 2018/3
_shelx_space_group_comment
;
The symmetry employed for this shelxl refinement is uniquely defined
by the following loop, which should always be used as a source of
symmetry information in preference to the above space-group names.
They are only intended as comments.
;
_shelx_estimated_absorpt_t_max 0.034
_shelx_estimated_absorpt_t_min 0.019
_olex2_refinement_description
;
1. Fixed Uiso
 At 1.2 times of:
  All C(H) groups, All C(H,H) groups
 At 1.5 times of:
  All C(H,H,H) groups, All O(H) groups
2.a Free rotating group:
 O8(H8A)
2.b Ternary CH refined with riding coordinates:
 C10(H10), C17(H17), C21(H21)
2.c Secondary CH2 refined with riding coordinates:
 C16(H16A,H16B), C28(H28A,H28B)
2.d Idealised Me refined as rotating group:
 C22(H22A,H22B,H22C), C25(H25A,H25B,H25C), C26(H26A,H26B,H26C), C27(H27A,H27B,
 H27C), C29(H29A,H29B,H29C), C30(H30A,H30B,H30C)
2.e Idealised tetrahedral OH refined as rotating group:
 O1(H1), O2(H2)
;
_olex2_submission_special_instructions 'No special instructions were received'

loop_
_space_group_symop_operation_xyz
'x, y, z'
'-x+1/2, -y, z+1/2'
'x+1/2, -y+1/2, -z'
'-x, y+1/2, -z+1/2'

loop_
_atom_site_label
_atom_site_type_symbol
_atom_site_fract_x
_atom_site_fract_y
_atom_site_fract_z
_atom_site_U_iso_or_equiv
_atom_site_adp_type
_atom_site_occupancy
_atom_site_site_symmetry_order
_atom_site_calc_flag
_atom_site_refinement_flags_posn
O1 O -0.44058(15) -0.53613(12) -0.02278(11) 0.0352(4) Uani 1 1 d .
H1 H -0.378616 -0.514767 -0.044759 0.053 Uiso 1 1 calc GR
O2 O -0.55452(13) -0.28000(12) 0.04154(11) 0.0316(3) Uani 1 1 d .
H2 H -0.529816 -0.228100 0.068270 0.047 Uiso 1 1 calc GR
O3 O -0.32260(14) -0.30511(14) -0.25261(10) 0.0341(4) Uani 1 1 d .
O4 O -0.57983(16) -0.45253(15) -0.47077(11) 0.0411(4) Uani 1 1 d .
O5 O -0.42064(15) -0.36601(13) -0.51357(10) 0.0347(4) Uani 1 1 d .
O6 O -0.26313(14) -0.42868(13) -0.09840(12) 0.0351(4) Uani 1 1 d .
C7 C -0.40374(18) -0.31309(16) -0.17406(13) 0.0269(4) Uani 1 1 d .
C9 C -0.3620(2) -0.32551(17) -0.33775(14) 0.0279(4) Uani 1 1 d .
C10 C -0.57814(17) -0.42262(16) -0.10741(13) 0.0272(4) Uani 1 1 d .
H10 H -0.620767 -0.356619 -0.099520 0.033 Uiso 1 1 calc R
C11 C -0.31609(19) -0.31694(18) -0.49564(14) 0.0320(4) Uani 1 1 d .
C12 C -0.35787(18) -0.30252(18) -0.00133(14) 0.0293(4) Uani 1 1 d .
C13 C -0.52192(18) -0.45118(15) -0.01446(14) 0.0267(4) Uani 1 1 d .
C14 C -0.4958(2) -0.39910(18) -0.44559(15) 0.0313(4) Uani 1 1 d .
C15 C -0.5395(2) -0.4867(2) 0.14432(16) 0.0408(5) Uani 1 1 d .
C16 C -0.5517(2) -0.39764(19) -0.27834(14) 0.0315(5) Uani 1 1 d .
H16A H -0.590068 -0.463424 -0.292427 0.038 Uiso 1 1 calc R
H16B H -0.612094 -0.344286 -0.273770 0.038 Uiso 1 1 calc R
C17 C -0.48778(18) -0.40725(16) -0.18593(13) 0.0252(4) Uani 1 1 d .
H17 H -0.438979 -0.470375 -0.188544 0.030 Uiso 1 1 calc R
O18 O -0.5571(2) -0.5418(2) 0.21075(14) 0.0646(7) Uani 1 1 d .
C19 C -0.2804(2) -0.29840(17) -0.40930(15) 0.0301(4) Uani 1 1 d .
O20 O -0.31335(17) -0.23266(19) 0.04214(13) 0.0543(6) Uani 1 1 d .
C21 C -0.31171(18) -0.32570(17) -0.09731(14) 0.0282(4) Uani 1 1 d .
H21 H -0.247410 -0.276591 -0.109774 0.034 Uiso 1 1 calc R
C22 C -0.4657(2) -0.20756(18) -0.16697(17) 0.0375(5) Uani 1 1 d .
H22A H -0.408526 -0.153879 -0.155398 0.056 Uiso 1 1 calc GR
H22B H -0.521668 -0.209473 -0.117753 0.056 Uiso 1 1 calc GR
H22C H -0.505957 -0.192942 -0.223279 0.056 Uiso 1 1 calc GR
C23 C -0.46494(17) -0.35827(16) 0.03975(13) 0.0266(4) Uani 1 1 d .
C24 C -0.46887(19) -0.37006(17) -0.35428(14) 0.0292(4) Uani 1 1 d .
C25 C -0.1627(2) -0.2526(2) -0.38654(17) 0.0416(5) Uani 1 1 d .
H25A H -0.173363 -0.186741 -0.356260 0.062 Uiso 1 1 calc GR
H25B H -0.118470 -0.242323 -0.441779 0.062 Uiso 1 1 calc GR
H25C H -0.120656 -0.299504 -0.346976 0.062 Uiso 1 1 calc GR
C26 C -0.2541(3) -0.2894(2) -0.58218(16) 0.0430(6) Uani 1 1 d .
H26A H -0.249246 -0.350085 -0.620630 0.065 Uiso 1 1 calc GR
H26B H -0.176111 -0.265016 -0.568362 0.065 Uiso 1 1 calc GR
H26C H -0.296996 -0.235411 -0.613313 0.065 Uiso 1 1 calc GR
C27 C -0.6687(2) -0.5069(2) -0.13359(17) 0.0440(6) Uani 1 1 d .
H27A H -0.629759 -0.573287 -0.138940 0.066 Uiso 1 1 calc GR
H27B H -0.704424 -0.489101 -0.191000 0.066 Uiso 1 1 calc GR
H27C H -0.728295 -0.511054 -0.087167 0.066 Uiso 1 1 calc GR
C28 C -0.6093(2) -0.4916(2) 0.05723(15) 0.0366(5) Uani 1 1 d .
H28A H -0.678573 -0.447431 0.060498 0.044 Uiso 1 1 calc R
H28B H -0.633450 -0.562723 0.043793 0.044 Uiso 1 1 calc R
C29 C -0.3209(3) -0.4515(3) 0.15273(19) 0.0490(7) Uani 1 1 d .
H29A H -0.319641 -0.489145 0.209504 0.073 Uiso 1 1 calc GR
H29B H -0.262621 -0.397114 0.154264 0.073 Uiso 1 1 calc GR
H29C H -0.303901 -0.498512 0.103310 0.073 Uiso 1 1 calc GR
C30 C -0.4649(3) -0.3225(3) 0.21455(17) 0.0524(7) Uani 1 1 d .
H30A H -0.543781 -0.295922 0.209714 0.079 Uiso 1 1 calc GR
H30B H -0.409832 -0.266017 0.208437 0.079 Uiso 1 1 calc GR
H30C H -0.454698 -0.355317 0.273063 0.079 Uiso 1 1 calc GR
C31 C -0.4433(2) -0.40294(19) 0.13853(15) 0.0352(5) Uani 1 1 d .
O8 O -0.02502(15) -0.42139(13) -0.11164(13) 0.0374(4) Uani 1 1 d .
H8A H -0.000232 -0.365550 -0.086688 0.056 Uiso 1 1 d G
H8B H 0.004(3) -0.439(3) -0.167(3) 0.052(9) Uiso 1 1 d .
H6 H -0.188(4) -0.432(3) -0.100(2) 0.049(9) Uiso 1 1 d .

loop_
_atom_site_aniso_label
_atom_site_aniso_U_11
_atom_site_aniso_U_22
_atom_site_aniso_U_33
_atom_site_aniso_U_23
_atom_site_aniso_U_13
_atom_site_aniso_U_12
O1 0.0376(8) 0.0291(7) 0.0389(8) -0.0009(6) 0.0026(7) 0.0050(6)
O2 0.0246(7) 0.0347(7) 0.0353(8) -0.0074(6) -0.0020(6) 0.0061(6)
O3 0.0298(8) 0.0493(9) 0.0233(7) -0.0026(6) 0.0012(6) -0.0122(7)
O4 0.0378(9) 0.0542(10) 0.0313(8) -0.0056(7) -0.0045(7) -0.0107(8)
O5 0.0350(8) 0.0448(8) 0.0242(7) 0.0009(6) -0.0010(6) -0.0033(7)
O6 0.0240(8) 0.0410(8) 0.0404(8) -0.0039(7) 0.0025(6) 0.0049(6)
C7 0.0260(9) 0.0310(10) 0.0237(9) -0.0016(7) 0.0009(8) -0.0041(8)
C9 0.0302(10) 0.0293(9) 0.0243(9) -0.0002(7) -0.0013(8) -0.0007(8)
C10 0.0229(9) 0.0333(10) 0.0254(9) -0.0021(8) 0.0011(7) -0.0041(8)
C11 0.0339(10) 0.0347(10) 0.0274(10) 0.0038(8) 0.0012(9) 0.0010(9)
C12 0.0231(9) 0.0380(10) 0.0267(9) -0.0070(9) -0.0021(8) 0.0003(8)
C13 0.0250(9) 0.0292(9) 0.0261(9) -0.0010(7) 0.0024(7) -0.0003(7)
C14 0.0311(10) 0.0361(10) 0.0269(10) 0.0009(8) -0.0016(8) 0.0007(9)
C15 0.0420(13) 0.0522(14) 0.0281(10) 0.0051(10) 0.0029(10) 0.0019(11)
C16 0.0275(10) 0.0410(11) 0.0260(10) -0.0005(8) -0.0028(8) -0.0057(8)
C17 0.0236(9) 0.0288(9) 0.0232(9) -0.0016(7) 0.0006(7) -0.0027(7)
O18 0.0710(15) 0.0878(17) 0.0351(10) 0.0226(10) -0.0027(10) -0.0145(13)
C19 0.0306(10) 0.0328(10) 0.0268(9) 0.0031(8) 0.0006(8) -0.0015(8)
O20 0.0424(10) 0.0725(13) 0.0479(10) -0.0310(10) 0.0116(8) -0.0236(10)
C21 0.0223(9) 0.0357(10) 0.0267(9) -0.0042(8) 0.0007(7) -0.0025(8)
C22 0.0421(12) 0.0296(10) 0.0407(12) 0.0012(9) -0.0045(10) 0.0000(9)
C23 0.0222(9) 0.0328(9) 0.0247(9) -0.0047(8) 0.0001(7) 0.0038(8)
C24 0.0286(10) 0.0341(10) 0.0249(9) 0.0006(8) -0.0028(8) -0.0014(8)
C25 0.0356(11) 0.0536(14) 0.0356(11) 0.0036(10) 0.0002(9) -0.0139(10)
C26 0.0475(14) 0.0525(14) 0.0291(10) 0.0076(10) 0.0043(10) -0.0054(11)
C27 0.0392(12) 0.0602(15) 0.0327(10) -0.0036(10) 0.0013(10) -0.0254(11)
C28 0.0352(11) 0.0463(12) 0.0281(10) 0.0040(9) 0.0041(9) -0.0074(10)
C29 0.0419(13) 0.0628(17) 0.0422(13) 0.0013(12) -0.0125(11) 0.0123(12)
C30 0.0680(18) 0.0653(17) 0.0238(11) -0.0104(11) -0.0021(12) 0.0106(15)
C31 0.0356(11) 0.0455(12) 0.0246(9) -0.0016(9) -0.0015(8) 0.0066(10)
O8 0.0344(8) 0.0396(8) 0.0380(9) -0.0039(7) 0.0035(7) 0.0007(7)

loop_
_atom_type_symbol
_atom_type_description
_atom_type_scat_dispersion_real
_atom_type_scat_dispersion_imag
_atom_type_scat_source
C C 0.0181 0.0091 'International Tables Vol C Tables 4.2.6.8 and 6.1.1.4'
H H 0.0000 0.0000 'International Tables Vol C Tables 4.2.6.8 and 6.1.1.4'
O O 0.0492 0.0322 'International Tables Vol C Tables 4.2.6.8 and 6.1.1.4'

loop_
_geom_angle_atom_site_label_1
_geom_angle_atom_site_label_2
_geom_angle_atom_site_label_3
_geom_angle
C9 O3 C7 119.88(16)
C11 O5 C14 122.72(17)
O3 C7 C17 110.57(16)
O3 C7 C21 98.69(15)
O3 C7 C22 106.23(17)
C21 C7 C17 114.71(17)
C22 C7 C17 114.37(17)
C22 C7 C21 110.82(17)
O3 C9 C19 114.27(19)
O3 C9 C24 122.72(19)
C24 C9 C19 123.00(19)
C13 C10 C17 114.07(16)
C27 C10 C13 109.20(18)
C27 C10 C17 110.25(16)
O5 C11 C26 110.81(19)
C19 C11 O5 121.41(19)
C19 C11 C26 127.8(2)
O20 C12 C21 118.9(2)
O20 C12 C23 118.05(19)
C21 C12 C23 122.83(18)
O1 C13 C10 111.78(16)
O1 C13 C23 110.65(17)
O1 C13 C28 102.64(17)
C10 C13 C23 115.83(16)
C28 C13 C10 114.48(18)
C28 C13 C23 100.20(16)
O4 C14 O5 115.81(19)
O4 C14 C24 126.5(2)
O5 C14 C24 117.71(19)
O18 C15 C28 124.5(3)
O18 C15 C31 124.5(2)
C28 C15 C31 111.02(19)
C24 C16 C17 112.01(17)
C7 C17 C10 115.04(16)
C16 C17 C7 109.08(17)
C16 C17 C10 110.40(16)
C9 C19 C25 120.46(19)
C11 C19 C9 116.5(2)
C11 C19 C25 123.1(2)
O6 C21 C7 110.48(17)
O6 C21 C12 108.78(18)
C12 C21 C7 114.60(16)
O2 C23 C12 104.22(17)
O2 C23 C13 104.32(16)
O2 C23 C31 110.44(16)
C12 C23 C13 118.81(16)
C12 C23 C31 113.93(17)
C13 C23 C31 104.66(17)
C9 C24 C14 117.95(19)
C9 C24 C16 121.73(18)
C14 C24 C16 120.06(19)
C15 C28 C13 103.00(18)
C15 C31 C23 101.17(17)
C15 C31 C29 110.8(2)
C15 C31 C30 108.3(2)
C29 C31 C23 114.35(19)
C30 C31 C23 113.4(2)
C30 C31 C29 108.5(2)

loop_
_geom_bond_atom_site_label_1
_geom_bond_atom_site_label_2
_geom_bond_distance
O1 C13 1.431(2)
O2 C23 1.427(2)
O3 C7 1.476(2)
O3 C9 1.348(2)
O4 C14 1.229(3)
O5 C11 1.368(3)
O5 C14 1.377(3)
O6 C21 1.428(3)
C7 C17 1.546(3)
C7 C21 1.542(3)
C7 C22 1.526(3)
C9 C19 1.440(3)
C9 C24 1.362(3)
C10 C13 1.545(3)
C10 C17 1.552(3)
C10 C27 1.538(3)
C11 C19 1.347(3)
C11 C26 1.490(3)
C12 O20 1.208(3)
C12 C21 1.527(3)
C12 C23 1.532(3)
C13 C23 1.568(3)
C13 C28 1.533(3)
C14 C24 1.419(3)
C15 O18 1.217(3)
C15 C28 1.501(3)
C15 C31 1.532(4)
C16 C17 1.538(3)
C16 C24 1.497(3)
C19 C25 1.497(3)
C23 C31 1.573(3)
C29 C31 1.536(3)
C30 C31 1.534(3)
